data_7251117
loop_
_publ_author_name
'Stubbs, Clare L.'
'Bryant, Mathew J.'
'Hatcher, Lauren E.'
'Raithby, Paul R.'

_publ_section_title
;
 Manipulating vapochromic or solvatochromic properties of platinum(ii)
 pincer complexes through ligand modifications
;
_journal_issue 46
_journal_name_full CrystEngComm
_journal_page_first 7498
_journal_page_last 7513
_journal_paper_doi 10.1039/D5CE00747J
_journal_volume 27
_journal_year 2025
_chemical_formula_moiety 'C19 H13 N3 O3 Pt'
_chemical_formula_sum 'C19 H13 N3 O3 Pt'
_chemical_formula_weight 526.41
_space_group_crystal_system triclinic
_space_group_IT_number 2
_space_group_name_Hall '-P 1'
_space_group_name_H-M_alt 'P -1'
_atom_sites_solution_hydrogens geom
_atom_sites_solution_primary dual
_audit_creation_date 2025-05-26
_audit_creation_method
;
Olex2 1.5
(compiled 2025.04.05 svn.rf049d14d for OlexSys, GUI svn.r7224)
;
_audit_update_record
;
2025-05-30 deposited with the CCDC.	2025-10-27 downloaded from the CCDC.
;
_cell_angle_alpha 64.988(5)
_cell_angle_beta 88.479(4)
_cell_angle_gamma 72.764(4)
_cell_formula_units_Z 2
_cell_length_a 7.2737(4)
_cell_length_b 10.8511(5)
_cell_length_c 11.9475(7)
_cell_measurement_reflns_used 5779
_cell_measurement_temperature 150
_cell_measurement_theta_max 28.9290
_cell_measurement_theta_min 3.7500
_cell_volume 810.85(9)
_computing_cell_refinement 'CrysAlisPro 1.171.38.43 (Rigaku OD, 2015)'
_computing_data_collection 'CrysAlisPro 1.171.38.43 (Rigaku OD, 2015)'
_computing_data_reduction 'CrysAlisPro 1.171.38.43 (Rigaku OD, 2015)'
_computing_molecular_graphics 'Olex2 1.5 (Dolomanov et al., 2009)'
_computing_publication_material 'Olex2 1.5 (Dolomanov et al., 2009)'
_computing_structure_refinement 'SHELXL 2019/3 (Sheldrick, 2015)'
_computing_structure_solution 'XT (Sheldrick, 2015)'
_diffrn_ambient_temperature 150
_diffrn_detector_area_resol_mean 10.3795
_diffrn_detector_type Atlas
_diffrn_measured_fraction_theta_full 0.998
_diffrn_measured_fraction_theta_max 0.998
_diffrn_measurement_details
;
List of Runs (angles in degrees, time in seconds):

  # Type    Start    End  Width  t~exp~   \w     \q     \k     \f   Frames
#--------------------------------------------------------------------------
  1  \w      8.00  63.00   1.00   10.00    --  -10.53  57.00  90.00   55
  2  \w    -35.00  64.00   1.00   10.00    --  -10.53  37.00-120.00   99
  3  \w     -2.00  53.00   1.00   10.00    --   11.70 -99.00-180.00   55
  4  \w     -2.00  53.00   1.00   10.00    --   11.70 -99.00 -30.00   55
  5  \w    -76.00  10.00   1.00   10.00    --  -10.53 -37.00  60.00   86
  6  \w    -85.00  14.00   1.00   10.00    --  -10.53 -37.00 150.00   99
  7  \w    -87.00  18.00   1.00   10.00    --  -10.53 -77.00 -30.00  105
  8  \w    -87.00 -33.00   1.00   10.00    --  -10.53 155.00 -22.45   54
;
_diffrn_measurement_device 'four-circle diffractometer'
_diffrn_measurement_device_type 'Xcalibur, Atlas, Gemini ultra'
_diffrn_measurement_method '\w scans'
_diffrn_radiation_type MoK\a
_diffrn_radiation_wavelength 0.71073
_diffrn_reflns_av_R_equivalents 0.0499
_diffrn_reflns_av_unetI/netI 0.0396
_diffrn_reflns_Laue_measured_fraction_full 0.998
_diffrn_reflns_Laue_measured_fraction_max 0.998
_diffrn_reflns_limit_h_max 8
_diffrn_reflns_limit_h_min -9
_diffrn_reflns_limit_k_max 13
_diffrn_reflns_limit_k_min -13
_diffrn_reflns_limit_l_max 14
_diffrn_reflns_limit_l_min -14
_diffrn_reflns_number 12218
_diffrn_reflns_point_group_measured_fraction_full 0.998
_diffrn_reflns_point_group_measured_fraction_max 0.998
_diffrn_reflns_theta_full 25.242
_diffrn_reflns_theta_max 26.368
_diffrn_reflns_theta_min 3.454
_exptl_absorpt_coefficient_mu 8.678
_exptl_absorpt_correction_T_max 0.04020
_exptl_absorpt_correction_T_min 0.01807
_exptl_absorpt_correction_type multi-scan
_exptl_absorpt_process_details
;
CrysAlisPro 1.171.38.43 (Rigaku Oxford Diffraction, 2015)
Empirical absorption correction using spherical harmonics,
 implemented in SCALE3 ABSPACK scaling algorithm.
;
_exptl_crystal_colour yellow
_exptl_crystal_colour_primary yellow
_exptl_crystal_density_diffrn 2.156
_exptl_crystal_description Needle
_exptl_crystal_F_000 500
_exptl_crystal_recrystallization_method 'Re-crystallisation from solvent: Dichloromethane/acetone'
_exptl_crystal_size_max 0.22
_exptl_crystal_size_mid 0.1
_exptl_crystal_size_min 0.1
_refine_diff_density_max 1.653
_refine_diff_density_min -0.671
_refine_diff_density_rms 0.135
_refine_ls_extinction_method none
_refine_ls_goodness_of_fit_ref 1.024
_refine_ls_hydrogen_treatment refU
_refine_ls_matrix_type full
_refine_ls_number_parameters 249
_refine_ls_number_reflns 3297
_refine_ls_number_restraints 0
_refine_ls_restrained_S_all 1.024
_refine_ls_R_factor_all 0.0306
_refine_ls_R_factor_gt 0.0273
_refine_ls_shift/su_max 0.001
_refine_ls_shift/su_mean 0.000
_refine_ls_structure_factor_coef Fsqd
_refine_ls_weighting_details 'w=1/[\s^2^(Fo^2^)+(0.0345P)^2^] where P=(Fo^2^+2Fc^2^)/3'
_refine_ls_weighting_scheme calc
_refine_ls_wR_factor_gt 0.0626
_refine_ls_wR_factor_ref 0.0647
_reflns_Friedel_coverage 0.000
_reflns_number_gt 3044
_reflns_number_total 3297
_reflns_threshold_expression 'I > 2\s(I)'
_cod_data_source_file d5ce00747j2.cif
_cod_data_source_block 2_nco
_cod_depositor_comments 'Adding full bibliography for 7251116--7251118.cif.'
_cod_original_cell_volume 810.85(8)
_cod_database_code 7251117
_shelx_shelxl_version_number 2019/3
_shelx_space_group_comment
;
The symmetry employed for this shelxl refinement is uniquely defined
by the following loop, which should always be used as a source of
symmetry information in preference to the above space-group names.
They are only intended as comments.
;
_shelx_estimated_absorpt_t_max 0.477
_shelx_estimated_absorpt_t_min 0.251
_olex2_refinement_description
;
1.a Aromatic/amide H refined with riding coordinates:
 C10(H10), C16(H16), C1(H1), C15(H15), C8(H8), C13(H13), C4(H4), C2(H2),
 C3(H3), C14(H14)
1.b Idealised Me refined as rotating group:
 C18(H18A,H18B,H18C)
;
_olex2_exptl_crystal_mounting_method Cryoloop
_olex2_submission_special_instructions 'No special instructions were received'
_oxdiff_exptl_absorpt_empirical_details
;
Empirical correction (ABSPACK) includes:
- Absorption correction using spherical harmonics
- Frame scaling
;

loop_
_space_group_symop_operation_xyz
'x, y, z'
'-x, -y, -z'

loop_
_atom_site_label
_atom_site_type_symbol
_atom_site_fract_x
_atom_site_fract_y
_atom_site_fract_z
_atom_site_U_iso_or_equiv
_atom_site_adp_type
_atom_site_occupancy
_atom_site_site_symmetry_order
_atom_site_calc_flag
_atom_site_refinement_flags_posn
_atom_site_refinement_flags_adp
_atom_site_refinement_flags_occupancy
_atom_site_disorder_assembly
_atom_site_disorder_group
Pt1 Pt 0.81876(2) 0.45375(2) 0.37325(2) 0.03115(8) Uani 1 1 d . . . . .
N1 N 0.7911(5) 0.2768(4) 0.5186(4) 0.0328(9) Uani 1 1 d . . . . .
N2 N 0.8234(5) 0.6571(4) 0.2694(4) 0.0320(9) Uani 1 1 d . . . . .
O2 O 0.6035(5) 0.6095(4) 0.8660(3) 0.0408(8) Uani 1 1 d . . . . .
O1 O 0.5176(5) 0.8340(4) 0.7162(3) 0.0446(9) Uani 1 1 d . . . . .
N3 N 0.8936(6) 0.3682(5) 0.2449(4) 0.0396(10) Uani 1 1 d . . . . .
C6 C 0.7456(6) 0.5307(5) 0.4907(4) 0.0291(10) Uani 1 1 d . . . . .
C11 C 0.7234(6) 0.6750(5) 0.4554(4) 0.0304(10) Uani 1 1 d . . . . .
O3 O 0.9640(7) 0.2683(5) 0.1014(4) 0.0657(12) Uani 1 1 d . . . . .
C7 C 0.7123(6) 0.4424(5) 0.6078(4) 0.0297(10) Uani 1 1 d . . . . .
C5 C 0.7375(6) 0.2953(5) 0.6237(4) 0.0300(10) Uani 1 1 d . . . . .
C12 C 0.7700(6) 0.7454(5) 0.3276(5) 0.0333(10) Uani 1 1 d . . . . .
C10 C 0.6675(6) 0.7320(5) 0.5393(4) 0.0331(10) Uani 1 1 d . . . . .
H10 H 0.648616 0.830488 0.516310 0.034(13) Uiso 1 1 calc R . . . .
C16 C 0.8741(7) 0.7074(6) 0.1548(5) 0.0370(11) Uani 1 1 d . . . . .
H16 H 0.911864 0.645387 0.115316 0.013(10) Uiso 1 1 calc R . . . .
C1 C 0.8152(6) 0.1489(5) 0.5197(5) 0.0348(10) Uani 1 1 d . . . . .
H1 H 0.850657 0.136199 0.447236 0.030(12) Uiso 1 1 calc R . . . .
C9 C 0.6391(7) 0.6416(5) 0.6593(5) 0.0326(10) Uani 1 1 d . . . . .
C15 C 0.8730(7) 0.8481(6) 0.0916(5) 0.0395(12) Uani 1 1 d . . . . .
H15 H 0.912359 0.881526 0.010436 0.054(17) Uiso 1 1 calc R . . . .
C8 C 0.6616(6) 0.4971(5) 0.6946(4) 0.0304(10) Uani 1 1 d . . . . .
H8 H 0.642478 0.437435 0.776271 0.023(11) Uiso 1 1 calc R . . . .
C13 C 0.7639(6) 0.8875(5) 0.2669(4) 0.0351(10) Uani 1 1 d . . . . .
H13 H 0.725231 0.948467 0.307281 0.040(14) Uiso 1 1 calc R . . . .
C4 C 0.7102(6) 0.1842(5) 0.7263(5) 0.0347(10) Uani 1 1 d . . . . .
H4 H 0.673294 0.197774 0.798150 0.041(14) Uiso 1 1 calc R . . . .
C2 C 0.7902(7) 0.0355(5) 0.6222(5) 0.0376(11) Uani 1 1 d . . . . .
H2 H 0.810727 -0.054384 0.620621 0.037(14) Uiso 1 1 calc R . . . .
C17 C 0.5803(7) 0.7059(5) 0.7460(4) 0.0341(10) Uani 1 1 d . . . . .
C3 C 0.7353(6) 0.0532(6) 0.7269(5) 0.0367(11) Uani 1 1 d . . . . .
H3 H 0.715118 -0.023310 0.798085 0.034(13) Uiso 1 1 calc R . . . .
C14 C 0.8141(7) 0.9396(6) 0.1478(5) 0.0410(12) Uani 1 1 d . . . . .
H14 H 0.808343 1.037170 0.104666 0.031(12) Uiso 1 1 calc R . . . .
C19 C 0.9270(7) 0.3204(6) 0.1740(5) 0.0414(12) Uani 1 1 d . . . . .
C18 C 0.5555(9) 0.6631(7) 0.9572(5) 0.0474(13) Uani 1 1 d . . . . .
H18A H 0.618354 0.735765 0.944168 0.056(17) Uiso 1 1 calc R . . . .
H18B H 0.600594 0.584262 1.040421 0.10(3) Uiso 1 1 calc R . . . .
H18C H 0.414741 0.706125 0.949420 0.056(17) Uiso 1 1 calc R . . . .

loop_
_atom_site_aniso_label
_atom_site_aniso_U_11
_atom_site_aniso_U_22
_atom_site_aniso_U_33
_atom_site_aniso_U_23
_atom_site_aniso_U_13
_atom_site_aniso_U_12
Pt1 0.03076(12) 0.02948(12) 0.03492(12) -0.01505(9) 0.00443(8) -0.01029(8)
N1 0.033(2) 0.030(2) 0.036(2) -0.0138(19) 0.0033(17) -0.0121(17)
N2 0.0294(19) 0.032(2) 0.033(2) -0.0118(18) 0.0026(16) -0.0121(16)
O2 0.062(2) 0.034(2) 0.0258(17) -0.0071(15) -0.0029(15) -0.0240(17)
O1 0.063(2) 0.031(2) 0.042(2) -0.0187(17) 0.0154(17) -0.0159(17)
N3 0.044(2) 0.037(3) 0.039(2) -0.019(2) 0.0064(19) -0.0105(19)
C6 0.027(2) 0.031(3) 0.032(2) -0.016(2) 0.0016(18) -0.0100(18)
C11 0.024(2) 0.028(2) 0.038(3) -0.013(2) 0.0019(18) -0.0087(18)
O3 0.091(3) 0.052(3) 0.052(2) -0.032(2) 0.011(2) -0.005(2)
C7 0.025(2) 0.026(2) 0.034(2) -0.010(2) 0.0009(18) -0.0059(18)
C5 0.022(2) 0.027(2) 0.037(2) -0.011(2) 0.0022(18) -0.0065(17)
C12 0.024(2) 0.037(3) 0.041(3) -0.019(2) 0.0036(19) -0.0103(19)
C10 0.032(2) 0.029(3) 0.039(3) -0.015(2) 0.000(2) -0.0112(19)
C16 0.034(2) 0.041(3) 0.042(3) -0.020(2) 0.009(2) -0.018(2)
C1 0.031(2) 0.031(3) 0.043(3) -0.018(2) 0.005(2) -0.0073(19)
C9 0.032(2) 0.032(3) 0.036(3) -0.015(2) 0.003(2) -0.013(2)
C15 0.039(3) 0.039(3) 0.032(3) -0.009(2) 0.001(2) -0.011(2)
C8 0.031(2) 0.029(2) 0.029(2) -0.010(2) 0.0033(18) -0.0100(18)
C13 0.036(2) 0.033(3) 0.040(3) -0.017(2) 0.006(2) -0.015(2)
C4 0.032(2) 0.033(3) 0.039(3) -0.015(2) 0.004(2) -0.011(2)
C2 0.038(3) 0.026(3) 0.048(3) -0.015(2) 0.003(2) -0.011(2)
C17 0.035(2) 0.033(3) 0.038(3) -0.016(2) 0.005(2) -0.015(2)
C3 0.033(2) 0.033(3) 0.038(3) -0.009(2) 0.001(2) -0.011(2)
C14 0.038(3) 0.033(3) 0.049(3) -0.014(2) 0.009(2) -0.015(2)
C19 0.047(3) 0.033(3) 0.034(3) -0.010(2) 0.003(2) -0.006(2)
C18 0.067(4) 0.053(4) 0.042(3) -0.034(3) 0.014(3) -0.026(3)

loop_
_atom_type_symbol
_atom_type_description
_atom_type_scat_dispersion_real
_atom_type_scat_dispersion_imag
_atom_type_scat_source
C C 0.0033 0.0016 'International Tables Vol C Tables 4.2.6.8 and 6.1.1.4'
H H 0.0000 0.0000 'International Tables Vol C Tables 4.2.6.8 and 6.1.1.4'
N N 0.0061 0.0033 'International Tables Vol C Tables 4.2.6.8 and 6.1.1.4'
O O 0.0106 0.0060 'International Tables Vol C Tables 4.2.6.8 and 6.1.1.4'
Pt Pt -1.7033 8.3905 'International Tables Vol C Tables 4.2.6.8 and 6.1.1.4'

loop_
_geom_angle_atom_site_label_1
_geom_angle_atom_site_label_2
_geom_angle_atom_site_label_3
_geom_angle
_geom_angle_site_symmetry_1
_geom_angle_site_symmetry_3
_geom_angle_publ_flag
N1 Pt1 N2 161.15(17) . . ?
N1 Pt1 N3 98.76(17) . . ?
N2 Pt1 N3 100.09(16) . . ?
C6 Pt1 N1 80.58(18) . . ?
C6 Pt1 N2 80.58(18) . . ?
C6 Pt1 N3 178.80(15) . . ?
C5 N1 Pt1 115.0(3) . . ?
C1 N1 Pt1 126.3(3) . . ?
C1 N1 C5 118.7(4) . . ?
C12 N2 Pt1 114.4(3) . . ?
C16 N2 Pt1 125.9(4) . . ?
C16 N2 C12 119.7(4) . . ?
C17 O2 C18 117.6(4) . . ?
C19 N3 Pt1 177.0(4) . . ?
C11 C6 Pt1 119.1(3) . . ?
C7 C6 Pt1 118.9(3) . . ?
C7 C6 C11 122.0(4) . . ?
C6 C11 C12 111.8(4) . . ?
C10 C11 C6 119.4(4) . . ?
C10 C11 C12 128.8(4) . . ?
C6 C7 C5 113.0(4) . . ?
C6 C7 C8 119.3(4) . . ?
C8 C7 C5 127.7(4) . . ?
N1 C5 C7 112.6(4) . . ?
C4 C5 N1 120.0(4) . . ?
C4 C5 C7 127.5(4) . . ?
N2 C12 C11 114.1(4) . . ?
N2 C12 C13 120.5(4) . . ?
C13 C12 C11 125.3(4) . . ?
C11 C10 H10 120.6 . . ?
C11 C10 C9 118.7(4) . . ?
C9 C10 H10 120.6 . . ?
N2 C16 H16 119.2 . . ?
N2 C16 C15 121.6(5) . . ?
C15 C16 H16 119.2 . . ?
N1 C1 H1 118.9 . . ?
N1 C1 C2 122.2(5) . . ?
C2 C1 H1 118.9 . . ?
C10 C9 C17 117.2(4) . . ?
C8 C9 C10 121.8(4) . . ?
C8 C9 C17 121.0(4) . . ?
C16 C15 H15 120.3 . . ?
C14 C15 C16 119.3(5) . . ?
C14 C15 H15 120.3 . . ?
C7 C8 C9 118.7(4) . . ?
C7 C8 H8 120.6 . . ?
C9 C8 H8 120.6 . . ?
C12 C13 H13 120.2 . . ?
C14 C13 C12 119.6(5) . . ?
C14 C13 H13 120.2 . . ?
C5 C4 H4 119.5 . . ?
C5 C4 C3 121.1(5) . . ?
C3 C4 H4 119.5 . . ?
C1 C2 H2 120.2 . . ?
C1 C2 C3 119.5(5) . . ?
C3 C2 H2 120.2 . . ?
O2 C17 C9 114.0(4) . . ?
O1 C17 O2 121.2(4) . . ?
O1 C17 C9 124.8(5) . . ?
C4 C3 C2 118.5(5) . . ?
C4 C3 H3 120.7 . . ?
C2 C3 H3 120.7 . . ?
C15 C14 H14 120.4 . . ?
C13 C14 C15 119.2(5) . . ?
C13 C14 H14 120.4 . . ?
N3 C19 O3 178.9(6) . . ?
O2 C18 H18A 109.5 . . ?
O2 C18 H18B 109.5 . . ?
O2 C18 H18C 109.5 . . ?
H18A C18 H18B 109.5 . . ?
H18A C18 H18C 109.5 . . ?
H18B C18 H18C 109.5 . . ?

loop_
_geom_bond_atom_site_label_1
_geom_bond_atom_site_label_2
_geom_bond_distance
_geom_bond_site_symmetry_2
_geom_bond_publ_flag
Pt1 N1 2.033(4) . ?
Pt1 N2 2.034(4) . ?
Pt1 N3 2.091(4) . ?
Pt1 C6 1.908(5) . ?
N1 C5 1.383(6) . ?
N1 C1 1.341(6) . ?
N2 C12 1.371(6) . ?
N2 C16 1.331(6) . ?
O2 C17 1.348(6) . ?
O2 C18 1.429(6) . ?
O1 C17 1.217(6) . ?
N3 C19 1.154(6) . ?
C6 C11 1.396(6) . ?
C6 C7 1.385(7) . ?
C11 C12 1.472(7) . ?
C11 C10 1.381(7) . ?
O3 C19 1.207(7) . ?
C7 C5 1.479(6) . ?
C7 C8 1.391(7) . ?
C5 C4 1.369(7) . ?
C12 C13 1.386(7) . ?
C10 H10 0.9500 . ?
C10 C9 1.406(7) . ?
C16 H16 0.9500 . ?
C16 C15 1.386(7) . ?
C1 H1 0.9500 . ?
C1 C2 1.376(7) . ?
C9 C8 1.399(7) . ?
C9 C17 1.467(7) . ?
C15 H15 0.9500 . ?
C15 C14 1.384(7) . ?
C8 H8 0.9500 . ?
C13 H13 0.9500 . ?
C13 C14 1.376(7) . ?
C4 H4 0.9500 . ?
C4 C3 1.375(7) . ?
C2 H2 0.9500 . ?
C2 C3 1.377(7) . ?
C3 H3 0.9500 . ?
C14 H14 0.9500 . ?
C18 H18A 0.9800 . ?
C18 H18B 0.9800 . ?
C18 H18C 0.9800 . ?

loop_
_geom_torsion_atom_site_label_1
_geom_torsion_atom_site_label_2
_geom_torsion_atom_site_label_3
_geom_torsion_atom_site_label_4
_geom_torsion
_geom_torsion_site_symmetry_1
_geom_torsion_site_symmetry_2
_geom_torsion_site_symmetry_3
_geom_torsion_site_symmetry_4
_geom_torsion_publ_flag
Pt1 N1 C5 C7 -0.3(4) . . . . ?
Pt1 N1 C5 C4 178.5(3) . . . . ?
Pt1 N1 C1 C2 -178.9(3) . . . . ?
Pt1 N2 C12 C11 1.2(5) . . . . ?
Pt1 N2 C12 C13 -179.0(3) . . . . ?
Pt1 N2 C16 C15 -179.8(3) . . . . ?
Pt1 C6 C11 C12 -2.2(5) . . . . ?
Pt1 C6 C11 C10 179.0(3) . . . . ?
Pt1 C6 C7 C5 -0.8(5) . . . . ?
Pt1 C6 C7 C8 179.1(3) . . . . ?
N1 C5 C4 C3 0.0(6) . . . . ?
N1 C1 C2 C3 1.2(7) . . . . ?
N2 C12 C13 C14 -0.8(7) . . . . ?
N2 C16 C15 C14 -1.4(7) . . . . ?
C6 C11 C12 N2 0.5(5) . . . . ?
C6 C11 C12 C13 -179.2(4) . . . . ?
C6 C11 C10 C9 1.5(6) . . . . ?
C6 C7 C5 N1 0.7(5) . . . . ?
C6 C7 C5 C4 -178.0(4) . . . . ?
C6 C7 C8 C9 2.2(6) . . . . ?
C11 C6 C7 C5 177.9(4) . . . . ?
C11 C6 C7 C8 -2.2(6) . . . . ?
C11 C12 C13 C14 178.9(4) . . . . ?
C11 C10 C9 C8 -1.5(7) . . . . ?
C11 C10 C9 C17 179.8(4) . . . . ?
C7 C6 C11 C12 179.1(4) . . . . ?
C7 C6 C11 C10 0.3(6) . . . . ?
C7 C5 C4 C3 178.6(4) . . . . ?
C5 N1 C1 C2 -0.7(6) . . . . ?
C5 C7 C8 C9 -178.0(4) . . . . ?
C5 C4 C3 C2 0.5(7) . . . . ?
C12 N2 C16 C15 -0.5(7) . . . . ?
C12 C11 C10 C9 -177.0(4) . . . . ?
C12 C13 C14 C15 -1.1(7) . . . . ?
C10 C11 C12 N2 179.2(4) . . . . ?
C10 C11 C12 C13 -0.6(7) . . . . ?
C10 C9 C8 C7 -0.4(6) . . . . ?
C10 C9 C17 O2 -163.8(4) . . . . ?
C10 C9 C17 O1 15.4(7) . . . . ?
C16 N2 C12 C11 -178.2(4) . . . . ?
C16 N2 C12 C13 1.6(6) . . . . ?
C16 C15 C14 C13 2.1(7) . . . . ?
C1 N1 C5 C7 -178.7(4) . . . . ?
C1 N1 C5 C4 0.0(6) . . . . ?
C1 C2 C3 C4 -1.1(7) . . . . ?
C8 C7 C5 N1 -179.2(4) . . . . ?
C8 C7 C5 C4 2.1(7) . . . . ?
C8 C9 C17 O2 17.5(6) . . . . ?
C8 C9 C17 O1 -163.3(5) . . . . ?
C17 C9 C8 C7 178.2(4) . . . . ?
C18 O2 C17 O1 -1.2(7) . . . . ?
C18 O2 C17 C9 178.1(4) . . . . ?
